data_8101171
loop_
_publ_author_name
'Mazurier, Alain'
'Billy, Isabelle'
'Lemoine, Pascale'
'Viossat, Bernard'
'Tomas, Alain'

_publ_section_title
;
Crystal structure of bis(salicylato)(1,10-phenanthroline) (dimethylformamide)
cadmium(II), C~27~H~25~CdN~3~O~7~
;
_journal_issue 1
_journal_name_full 'Zeitschrift f\"ur Kristallographie - New Crystal Structures'
_journal_page_first 113
_journal_page_last 114
_journal_volume 215
_journal_year 2000
_chemical_formula_sum 'C27 H25 Cd N3 O7'
_chemical_formula_weight 615.90
_space_group_IT_number 2
_symmetry_cell_setting triclinic
_symmetry_space_group_name_Hall '-P 1'
_symmetry_space_group_name_H-M 'P -1'
_cell_angle_alpha 106.58(1)
_cell_angle_beta 100.77(1)
_cell_angle_gamma 100.79(1)
_cell_formula_units_Z 2
_cell_length_a 8.743(1)
_cell_length_b 10.139(1)
_cell_length_c 16.218(1)
_cell_measurement_temperature 293(2)
_cell_volume 1308.7(2)
_diffrn_ambient_temperature 293(2)
_exptl_crystal_density_diffrn 1.563
_exptl_crystal_density_meas 1.53
_refine_ls_R_factor_obs 0.0496
_refine_ls_wR_factor_obs 0.1366
_cod_database_code 8101171

loop_
_symmetry_equiv_pos_as_xyz
'x, y, z'
'-x, -y, -z'

loop_
_atom_site_aniso_label
_atom_site_aniso_U_11
_atom_site_aniso_U_22
_atom_site_aniso_U_33
_atom_site_aniso_U_23
_atom_site_aniso_U_13
_atom_site_aniso_U_12
Cd1 0.0404(2) 0.0392(2) 0.0337(2) 0.00696(14) 0.01245(13) 0.01089(14)
N1 0.059(2) 0.039(2) 0.033(2) 0.0027(13) 0.0175(15) 0.0112(14)
C2 0.074(3) 0.051(2) 0.033(2) 0.003(2) 0.010(2) 0.014(2)
C3 0.126(6) 0.060(3) 0.033(2) 0.003(2) 0.016(3) 0.032(3)
C4 0.140(6) 0.086(4) 0.057(3) 0.017(3) 0.059(4) 0.055(4)
C5 0.095(4) 0.082(4) 0.066(3) 0.029(3) 0.055(3) 0.046(3)
C12 0.056(2) 0.035(2) 0.044(2) 0.0135(15) 0.028(2) 0.0176(15)
N10 0.037(2) 0.046(2) 0.039(2) 0.0092(13) 0.0100(13) 0.0143(13)
C6 0.043(2) 0.069(3) 0.071(3) 0.031(2) 0.023(2) 0.023(2)
C7 0.041(2) 0.083(4) 0.085(4) 0.028(3) 0.005(2) 0.007(2)
C8 0.054(3) 0.076(3) 0.058(3) 0.012(2) -0.001(2) 0.014(2)
C9 0.052(2) 0.066(3) 0.040(2) 0.009(2) 0.003(2) 0.016(2)
C11 0.044(2) 0.038(2) 0.050(2) 0.017(2) 0.019(2) 0.011(2)
O32 0.096(3) 0.057(2) 0.038(2) 0.0125(14) 0.003(2) 0.023(2)
C21 0.065(3) 0.041(2) 0.045(2) 0.010(2) 0.029(2) 0.014(2)
O21 0.066(2) 0.066(2) 0.064(2) 0.013(2) 0.008(2) -0.002(2)
C22 0.060(2) 0.037(2) 0.041(2) 0.007(2) 0.026(2) 0.010(2)
O22 0.063(2) 0.044(2) 0.090(2) 0.025(2) 0.031(2) 0.0148(14)
C23 0.073(3) 0.046(2) 0.049(2) 0.016(2) 0.029(2) 0.021(2)
O23 0.096(3) 0.082(3) 0.077(3) 0.040(2) 0.018(2) 0.030(2)
C24 0.104(5) 0.047(3) 0.075(4) 0.023(3) 0.046(3) 0.020(3)
C25 0.102(4) 0.044(2) 0.079(4) 0.005(2) 0.051(3) -0.003(3)
C26 0.068(3) 0.064(3) 0.063(3) -0.004(2) 0.020(2) -0.005(2)
C27 0.059(2) 0.053(2) 0.041(2) 0.008(2) 0.012(2) 0.009(2)
C31 0.072(3) 0.044(2) 0.040(2) 0.013(2) 0.024(2) 0.023(2)
O31 0.088(3) 0.058(2) 0.083(3) 0.040(2) 0.029(2) 0.023(2)
C32 0.066(3) 0.041(2) 0.035(2) 0.011(2) 0.020(2) 0.023(2)
C33 0.055(2) 0.045(2) 0.053(2) 0.010(2) 0.011(2) 0.016(2)
O33 0.074(2) 0.063(2) 0.102(3) 0.030(2) -0.014(2) -0.001(2)
C34 0.074(3) 0.068(3) 0.061(3) 0.026(3) 0.003(3) 0.024(3)
C35 0.093(4) 0.074(3) 0.075(3) 0.044(3) 0.022(3) 0.031(3)
C36 0.092(4) 0.062(3) 0.074(4) 0.031(3) 0.023(3) 0.009(3)
C37 0.072(3) 0.051(2) 0.046(2) 0.013(2) 0.015(2) 0.009(2)
C41 0.049(2) 0.055(2) 0.034(2) 0.004(2) 0.016(2) 0.012(2)
O41 0.067(2) 0.055(2) 0.0376(14) 0.0056(12) 0.0269(13) 0.0205(14)
N42 0.062(2) 0.055(2) 0.035(2) -0.0009(14) 0.0156(15) 0.009(2)
C43 0.131(6) 0.062(3) 0.061(3) 0.000(3) 0.030(3) 0.030(3)
C44 0.093(4) 0.078(3) 0.035(2) 0.008(2) 0.015(2) 0.008(3)

loop_
_atom_site_label
_atom_site_type_symbol
_atom_site_fract_x
_atom_site_fract_y
_atom_site_fract_z
_atom_site_U_iso_or_equiv
_atom_site_thermal_displace_type
_atom_site_occupancy
_atom_site_calc_flag
_atom_site_refinement_flags
_atom_site_disorder_group
Cd1 Cd 0.16394(2) 0.96396(2) 0.209676(13) 0.0384(2) Uani 1 d . .
N1 N 0.0496(4) 1.0544(3) 0.3262(2) 0.0452(7) Uani 1 d . .
C2 C 0.1381(7) 1.1066(5) 0.4114(3) 0.0561(10) Uani 1 d D .
H2 H 0.2467(7) 1.1077(5) 0.4242(3) 0.095(4) Uiso 1 calc RD .
C3 C 0.0697(10) 1.1580(6) 0.4794(3) 0.075(2) Uani 1 d D .
H3 H 0.1310(10) 1.1932(6) 0.5381(3) 0.095(4) Uiso 1 calc RD .
C4 C -0.0891(10) 1.1570(7) 0.4598(4) 0.088(2) Uani 1 d D .
H4 H -0.1360(10) 1.1929(7) 0.5055(4) 0.095(4) Uiso 1 calc RD .
C5 C -0.1817(8) 1.1030(7) 0.3725(4) 0.072(2) Uani 1 d D .
H5 H -0.3021(54) 1.0746(73) 0.3569(50) 0.095(4) Uiso 1 d D .
C12 C -0.1074(5) 1.0501(4) 0.3061(3) 0.0421(8) Uani 1 d . .
N10 N -0.1092(4) 0.9444(3) 0.1529(2) 0.0410(7) Uani 1 d . .
C6 C -0.3567(5) 0.9813(5) 0.1820(4) 0.0566(11) Uani 1 d D .
H6 H -0.4108(83) 1.0335(69) 0.2263(41) 0.095(4) Uiso 1 d D .
C7 C -0.4303(6) 0.9244(7) 0.0914(5) 0.072(2) Uani 1 d D .
H7 H -0.5481(53) 0.9170(70) 0.0683(46) 0.095(4) Uiso 1 d D .
C8 C -0.3436(6) 0.8764(6) 0.0318(4) 0.0678(13) Uani 1 d D .
H8 H -0.3944(76) 0.8496(66) -0.0297(30) 0.095(4) Uiso 1 d D .
C9 C -0.1836(5) 0.8892(5) 0.0655(3) 0.0556(10) Uani 1 d D .
H9 H -0.1149(72) 0.8596(67) 0.0247(38) 0.095(4) Uiso 1 d D .
C11 C -0.1952(5) 0.9901(4) 0.2105(3) 0.0422(8) Uani 1 d . .
O32 O 0.1101(5) 0.7424(4) 0.2337(2) 0.0660(10) Uani 1 d . .
C21 C 0.3361(6) 1.2308(4) 0.2156(3) 0.0489(9) Uani 1 d . .
O21 O 0.1968(5) 1.1992(4) 0.1637(3) 0.0713(11) Uani 1 d . .
C22 C 0.4491(6) 1.3715(4) 0.2319(3) 0.0460(10) Uani 1 d . .
O22 O 0.3821(4) 1.1484(3) 0.2523(3) 0.0631(9) Uani 1 d . .
C23 C 0.4016(6) 1.4660(4) 0.1906(3) 0.0530(10) Uani 1 d . .
O23 O 0.2525(6) 1.4344(5) 0.1351(3) 0.0811(12) Uani 1 d D .
H23 H 0.2012(6) 1.3556(5) 0.1314(3) 0.095(4) Uiso 1 calc RD .
C24 C 0.5089(9) 1.5956(6) 0.2060(5) 0.071(2) Uani 1 d D .
H24 H 0.4745(78) 1.6643(63) 0.1784(45) 0.095(4) Uiso 1 d D .
C25 C 0.6584(8) 1.6316(5) 0.2615(4) 0.077(2) Uani 1 d D .
H25 H 0.7343(68) 1.7237(53) 0.2742(45) 0.095(4) Uiso 1 d D .
C26 C 0.7061(7) 1.5402(6) 0.3053(4) 0.0730(15) Uani 1 d D .
H26 H 0.8190(59) 1.5809(67) 0.3561(38) 0.095(4) Uiso 1 d D .
C27 C 0.5999(6) 1.4097(5) 0.2887(3) 0.0535(10) Uani 1 d D .
H27 H 0.6246(81) 1.3389(60) 0.3092(46) 0.095(4) Uiso 1 d D .
C31 C 0.2365(6) 0.7741(4) 0.2938(3) 0.0493(9) Uani 1 d . .
O31 O 0.3471(5) 0.8854(4) 0.3102(3) 0.0714(10) Uani 1 d . .
C32 C 0.2582(6) 0.6833(4) 0.3510(3) 0.0458(9) Uani 1 d . .
C33 C 0.3892(5) 0.7229(4) 0.4239(3) 0.0525(9) Uani 1 d . .
O33 O 0.5092(5) 0.8420(4) 0.4451(3) 0.0870(14) Uani 1 d D .
H33 H 0.4902(5) 0.8831(4) 0.4090(3) 0.095(4) Uiso 1 calc RD .
C34 C 0.3966(7) 0.6399(6) 0.4795(4) 0.0676(14) Uani 1 d D .
H34 H 0.4957(62) 0.6645(72) 0.5201(42) 0.095(4) Uiso 1 d D .
C35 C 0.2799(8) 0.5200(6) 0.4614(4) 0.0749(14) Uani 1 d D .
H35 H 0.2754(82) 0.4542(61) 0.4929(42) 0.095(4) Uiso 1 d D .
C36 C 0.1517(9) 0.4761(7) 0.3865(5) 0.075(2) Uani 1 d D .
H36 H 0.0448(60) 0.4044(64) 0.3730(46) 0.095(4) Uiso 1 d D .
C37 C 0.1399(6) 0.5588(5) 0.3331(3) 0.0582(11) Uani 1 d D .
H37 H 0.0536(74) 0.5327(75) 0.2779(38) 0.095(4) Uiso 1 d D .
C41 C 0.1784(5) 0.7126(5) 0.0438(3) 0.0478(9) Uani 1 d D .
O41 O 0.1714(4) 0.8381(3) 0.0683(2) 0.0527(7) Uani 1 d . .
H41 H 0.1776(80) 0.6537(65) 0.0825(42) 0.095(4) Uiso 1 d D .
N42 N 0.1877(5) 0.6437(4) -0.0372(2) 0.0546(8) Uani 1 d . .
C43 C 0.2026(9) 0.4978(6) -0.0615(4) 0.088(2) Uani 1 d D .
H431 H 0.2077(9) 0.4661(6) -0.1224(4) 0.095(4) Uiso 1 calc RD .
H432 H 0.1108(9) 0.4375(6) -0.0544(4) 0.095(4) Uiso 1 calc RD .
H433 H 0.2989(9) 0.4936(6) -0.0238(4) 0.095(4) Uiso 1 calc RD .
C44 C 0.1858(8) 0.7121(6) -0.1035(3) 0.0729(14) Uani 1 d D .
H441 H 0.1936(8) 0.6470(6) -0.1577(3) 0.095(4) Uiso 1 calc RD .
H442 H 0.2755(8) 0.7945(6) -0.0830(3) 0.095(4) Uiso 1 calc RD .
H443 H 0.0872(8) 0.7404(6) -0.1140(3) 0.095(4) Uiso 1 calc RD .

loop_
_geom_bond_atom_site_label_1
_geom_bond_atom_site_label_2
_geom_bond_distance
_geom_bond_site_symmetry_2
_geom_bond_publ_flag
Cd1 O21 2.677(6) . yes
Cd1 O22 2.246(3) . yes
Cd1 O41 2.304(3) . yes
Cd1 N1 2.339(3) . yes
Cd1 N10 2.342(3) . yes
Cd1 O32 2.365(4) . yes
Cd1 O31 2.470(4) . yes
N1 C12 1.340(6) . ?
N1 C2 1.348(5) . ?
C2 C3 1.371(8) . ?
C3 C4 1.363(10) . ?
C4 C5 1.387(9) . ?
C5 C12 1.389(6) . ?
C12 C11 1.486(6) . ?
N10 C11 1.342(5) . ?
N10 C9 1.346(5) . ?
C6 C11 1.378(6) . ?
C6 C7 1.389(9) . ?
C7 C8 1.375(9) . ?
C8 C9 1.371(7) . ?
O32 C31 1.250(6) . ?
C21 O22 1.239(6) . ?
C21 O21 1.269(6) . ?
C21 C22 1.496(6) . ?
C22 C27 1.374(7) . ?
C22 C23 1.397(6) . ?
C23 O23 1.361(7) . ?
C23 C24 1.390(7) . ?
C24 C25 1.358(10) . ?
C25 C26 1.395(9) . ?
C26 C27 1.389(7) . ?
C31 O31 1.266(6) . ?
C31 C32 1.495(6) . ?
C32 C33 1.386(6) . ?
C32 C37 1.392(7) . ?
C33 O33 1.353(6) . ?
C33 C34 1.398(7) . ?
C34 C35 1.351(8) . ?
C35 C36 1.388(9) . ?
C36 C37 1.369(8) . ?
C41 O41 1.237(5) . ?
C41 N42 1.325(5) . ?
N42 C44 1.435(6) . ?
N42 C43 1.455(7) . ?
